data_7116578
loop_
_publ_author_name
'Bijan Mondal'
'Bijnaneswar Mondal'
'Koushik Pal'
'Babu Varghese'
'Sundargopal Ghosh'

_publ_section_title
;
 An electron-poor di-molybdenum triple-decker with a puckered [B4Ru2]
 bridging ring is an oblato-closo cluster
;
_journal_name_full Chem.Commun.
_journal_page_first 3828
_journal_paper_doi 10.1039/C4cc09630D
_journal_volume 51
_journal_year 2015
_chemical_formula_sum 'C25 H34 B3 Cl Mo2 O5 W'
_chemical_formula_weight 858.13
_chemical_name_systematic
; 
 ? 
;
_space_group_IT_number 14
_symmetry_cell_setting monoclinic
_symmetry_space_group_name_Hall '-P 2yn'
_symmetry_space_group_name_H-M 'P 1 21/n 1'
_atom_sites_solution_hydrogens geom
_atom_sites_solution_primary direct
_atom_sites_solution_secondary difmap
_audit_block_doi 10.5517/cc13s2rq
_audit_creation_method SHELXL-97
_audit_update_record
;
2014-11-26 deposited with the CCDC.
2015-01-27 downloaded from the CCDC.
;
_cell_angle_alpha 90.00
_cell_angle_beta 99.389(2)
_cell_angle_gamma 90.00
_cell_formula_units_Z 4
_cell_length_a 9.0059(8)
_cell_length_b 18.5886(14)
_cell_length_c 17.7675(14)
_cell_measurement_reflns_used 9912
_cell_measurement_temperature 296(2)
_cell_measurement_theta_max 29.3
_cell_measurement_theta_min 2.3
_cell_volume 2934.6(4)
_computing_cell_refinement 'APEX2/SAINT (Bruker, 2004)'
_computing_data_collection 'APEX2 (Bruker, 2004)'
_computing_data_reduction 'SAINT/XPREP (Bruker, 2004)'
_computing_molecular_graphics 'ORTEP3 (Farrugia, 1997) and Mercury (Bruno et al., 2002)'
_computing_publication_material 'SHELXL-97 (Sheldrick, 2008)'
_computing_structure_refinement 'SHELXL-97 (Sheldrick, 2008)'
_computing_structure_solution 'SIR92 (Altornare et al., 1993)'
_diffrn_ambient_temperature 296(2)
_diffrn_measured_fraction_theta_full 1.000
_diffrn_measured_fraction_theta_max 1.000
_diffrn_measurement_device_type 'Bruker axs kappa apex2 CCD Diffractometer'
_diffrn_measurement_method '\w and \f scan'
_diffrn_radiation_monochromator graphite
_diffrn_radiation_source 'fine-focus sealed tube'
_diffrn_radiation_type MoK\a
_diffrn_radiation_wavelength 0.71073
_diffrn_reflns_av_R_equivalents 0.0490
_diffrn_reflns_av_sigmaI/netI 0.0343
_diffrn_reflns_limit_h_max 10
_diffrn_reflns_limit_h_min -10
_diffrn_reflns_limit_k_max 22
_diffrn_reflns_limit_k_min -22
_diffrn_reflns_limit_l_max 21
_diffrn_reflns_limit_l_min -21
_diffrn_reflns_number 30716
_diffrn_reflns_theta_full 25.00
_diffrn_reflns_theta_max 25.00
_diffrn_reflns_theta_min 2.19
_diffrn_standards_decay_% 0
_exptl_absorpt_coefficient_mu 4.876
_exptl_absorpt_correction_T_max 0.673
_exptl_absorpt_correction_T_min 0.400
_exptl_absorpt_correction_type multi-scan
_exptl_absorpt_process_details 'SADABS (Bruker, 1999)'
_exptl_crystal_colour brown
_exptl_crystal_density_diffrn 1.942
_exptl_crystal_density_method 'not measured'
_exptl_crystal_description block
_exptl_crystal_F_000 1656
_exptl_crystal_size_max 0.20
_exptl_crystal_size_mid 0.15
_exptl_crystal_size_min 0.10
_refine_diff_density_max 1.124
_refine_diff_density_min -1.026
_refine_diff_density_rms 0.128
_refine_ls_extinction_method none
_refine_ls_goodness_of_fit_ref 1.102
_refine_ls_hydrogen_treatment mixed
_refine_ls_matrix_type full
_refine_ls_number_parameters 350
_refine_ls_number_reflns 5173
_refine_ls_number_restraints 4
_refine_ls_restrained_S_all 1.101
_refine_ls_R_factor_all 0.0464
_refine_ls_R_factor_gt 0.0347
_refine_ls_shift/su_max 0.001
_refine_ls_shift/su_mean 0.000
_refine_ls_structure_factor_coef Fsqd
_refine_ls_weighting_details 'calc w=1/[\s^2^(Fo^2^)+(0.0244P)^2^+11.2549P] where P=(Fo^2^+2Fc^2^)/3'
_refine_ls_weighting_scheme calc
_refine_ls_wR_factor_gt 0.0686
_refine_ls_wR_factor_ref 0.0729
_reflns_number_gt 4386
_reflns_number_total 5173
_reflns_threshold_expression >2sigma(I)
_cod_data_source_file c4cc09630d2.cif
_cod_data_source_block shelxl_2
_cod_original_sg_symbol_H-M P21/n
_cod_database_code 7116578

loop_
_symmetry_equiv_pos_as_xyz
'x, y, z'
'-x+1/2, y+1/2, -z+1/2'
'-x, -y, -z'
'x-1/2, -y-1/2, z-1/2'

loop_
_atom_site_label
_atom_site_type_symbol
_atom_site_fract_x
_atom_site_fract_y
_atom_site_fract_z
_atom_site_U_iso_or_equiv
_atom_site_adp_type
_atom_site_occupancy
_atom_site_symmetry_multiplicity
_atom_site_calc_flag
_atom_site_refinement_flags
C1 C 0.1922(8) 0.3584(4) 0.3178(4) 0.0473(18) Uani 1 1 d .
H1A H 0.2547 0.3614 0.3670 0.071 Uiso 1 1 calc R
H1B H 0.1751 0.3088 0.3040 0.071 Uiso 1 1 calc R
H1C H 0.0976 0.3815 0.3198 0.071 Uiso 1 1 calc R
C2 C 0.2687(7) 0.3951(3) 0.2598(3) 0.0311(14) Uani 1 1 d .
C3 C 0.2098(7) 0.4017(3) 0.1813(4) 0.0346(15) Uani 1 1 d .
C4 C 0.3038(8) 0.4491(3) 0.1481(4) 0.0415(17) Uani 1 1 d .
C5 C 0.4207(8) 0.4710(3) 0.2053(4) 0.0423(18) Uani 1 1 d .
C6 C 0.4002(7) 0.4379(4) 0.2747(4) 0.0393(17) Uani 1 1 d .
C7 C 0.0635(8) 0.3715(4) 0.1415(4) 0.056(2) Uani 1 1 d .
H7A H 0.0506 0.3835 0.0883 0.084 Uiso 1 1 calc R
H7B H -0.0178 0.3914 0.1635 0.084 Uiso 1 1 calc R
H7C H 0.0641 0.3201 0.1472 0.084 Uiso 1 1 calc R
C8 C 0.2646(11) 0.4821(4) 0.0702(5) 0.068(3) Uani 1 1 d .
H8A H 0.1805 0.4571 0.0417 0.102 Uiso 1 1 calc R
H8B H 0.3495 0.4786 0.0439 0.102 Uiso 1 1 calc R
H8C H 0.2389 0.5318 0.0751 0.102 Uiso 1 1 calc R
C9 C 0.5366(10) 0.5288(4) 0.1982(6) 0.076(3) Uani 1 1 d .
H9A H 0.6034 0.5337 0.2459 0.114 Uiso 1 1 calc R
H9B H 0.4865 0.5738 0.1851 0.114 Uiso 1 1 calc R
H9C H 0.5933 0.5156 0.1590 0.114 Uiso 1 1 calc R
C10 C 0.4850(9) 0.4550(4) 0.3527(4) 0.060(2) Uani 1 1 d .
H10A H 0.5703 0.4846 0.3479 0.090 Uiso 1 1 calc R
H10B H 0.5187 0.4111 0.3784 0.090 Uiso 1 1 calc R
H10C H 0.4201 0.4802 0.3815 0.090 Uiso 1 1 calc R
C11 C 0.4262(9) 0.2787(4) -0.0979(4) 0.0481(19) Uani 1 1 d .
H11A H 0.3269 0.2590 -0.1004 0.072 Uiso 1 1 calc R
H11B H 0.4564 0.2754 -0.1471 0.072 Uiso 1 1 calc R
H11C H 0.4259 0.3282 -0.0826 0.072 Uiso 1 1 calc R
C12 C 0.5337(7) 0.2375(3) -0.0412(3) 0.0321(15) Uani 1 1 d .
C13 C 0.6899(7) 0.2509(3) -0.0220(3) 0.0332(15) Uani 1 1 d .
C14 C 0.7569(7) 0.1928(3) 0.0218(3) 0.0298(14) Uani 1 1 d .
C15 C 0.6418(7) 0.1420(3) 0.0285(3) 0.0305(14) Uani 1 1 d .
C16 C 0.5040(7) 0.1703(3) -0.0100(3) 0.0313(14) Uani 1 1 d .
C17 C 0.7694(9) 0.3139(4) -0.0497(4) 0.0498(19) Uani 1 1 d .
H17A H 0.8747 0.3115 -0.0291 0.075 Uiso 1 1 calc R
H17B H 0.7280 0.3577 -0.0333 0.075 Uiso 1 1 calc R
H17C H 0.7566 0.3130 -0.1044 0.075 Uiso 1 1 calc R
C18 C 0.9214(7) 0.1806(4) 0.0494(4) 0.052(2) Uani 1 1 d .
H18A H 0.9347 0.1365 0.0779 0.078 Uiso 1 1 calc R
H18B H 0.9614 0.2198 0.0815 0.078 Uiso 1 1 calc R
H18C H 0.9734 0.1775 0.0064 0.078 Uiso 1 1 calc R
C19 C 0.6699(9) 0.0677(3) 0.0620(4) 0.0498(19) Uani 1 1 d .
H19A H 0.7739 0.0632 0.0846 0.075 Uiso 1 1 calc R
H19B H 0.6461 0.0324 0.0225 0.075 Uiso 1 1 calc R
H19C H 0.6078 0.0602 0.1004 0.075 Uiso 1 1 calc R
C20 C 0.3572(8) 0.1308(4) -0.0282(4) 0.0452(18) Uani 1 1 d .
H20A H 0.3634 0.0864 -0.0002 0.068 Uiso 1 1 calc R
H20B H 0.3363 0.1207 -0.0819 0.068 Uiso 1 1 calc R
H20C H 0.2781 0.1599 -0.0143 0.068 Uiso 1 1 calc R
C21 C 0.4110(9) 0.0960(4) 0.1708(5) 0.056(2) Uani 1 1 d .
C22 C 0.5119(9) 0.1259(4) 0.3146(5) 0.057(2) Uani 1 1 d .
C23 C 0.2514(8) 0.1916(3) 0.2314(4) 0.0371(16) Uani 1 1 d .
C24 C 0.5091(7) 0.2647(4) 0.3072(4) 0.0360(15) Uani 1 1 d .
C25 C 0.6693(7) 0.3624(4) 0.2324(4) 0.0360(15) Uani 1 1 d .
B1 B 0.5921(10) 0.3663(4) 0.0975(4) 0.0414(19) Uani 1 1 d D
B2 B 0.4156(9) 0.3304(4) 0.0702(4) 0.0321(17) Uani 1 1 d D
B3 B 0.3602(8) 0.2527(4) 0.1123(4) 0.0280(15) Uani 1 1 d D
O2 O 0.3668(9) 0.0414(3) 0.1472(4) 0.095(2) Uani 1 1 d .
O3 O 0.5397(9) 0.0906(4) 0.3672(4) 0.104(3) Uani 1 1 d .
O4 O 0.1268(6) 0.1902(3) 0.2354(3) 0.0601(15) Uani 1 1 d .
O5 O 0.5347(6) 0.2891(3) 0.3683(3) 0.0518(13) Uani 1 1 d .
O6 O 0.7888(6) 0.3784(3) 0.2594(3) 0.0602(15) Uani 1 1 d .
Cl1 Cl 0.73816(17) 0.19688(9) 0.20602(8) 0.0340(4) Uani 1 1 d .
Mo1 Mo 0.45337(6) 0.34896(3) 0.19028(3) 0.02367(13) Uani 1 1 d .
Mo2 Mo 0.59164(5) 0.24861(2) 0.09230(3) 0.02091(12) Uani 1 1 d .
W1 W 0.46579(3) 0.190446(13) 0.222531(15) 0.02987(9) Uani 1 1 d .
H1D H 0.627(7) 0.419(2) 0.073(3) 0.042(18) Uiso 1 1 d D
H2 H 0.328(5) 0.348(3) 0.019(2) 0.034(16) Uiso 1 1 d D
H3 H 0.244(4) 0.236(3) 0.080(3) 0.049(19) Uiso 1 1 d D
H1E H 0.696(5) 0.330(3) 0.097(4) 0.06(2) Uiso 1 1 d D

loop_
_atom_site_aniso_label
_atom_site_aniso_U_11
_atom_site_aniso_U_22
_atom_site_aniso_U_33
_atom_site_aniso_U_23
_atom_site_aniso_U_13
_atom_site_aniso_U_12
C1 0.043(4) 0.057(5) 0.047(4) 0.001(4) 0.024(4) 0.006(4)
C2 0.032(4) 0.035(4) 0.029(3) -0.004(3) 0.012(3) 0.007(3)
C3 0.030(4) 0.034(3) 0.042(4) -0.006(3) 0.012(3) 0.009(3)
C4 0.056(5) 0.028(4) 0.045(4) 0.006(3) 0.023(4) 0.015(3)
C5 0.049(4) 0.019(3) 0.065(5) -0.006(3) 0.029(4) 0.000(3)
C6 0.036(4) 0.036(4) 0.047(4) -0.020(3) 0.012(3) 0.001(3)
C7 0.031(4) 0.075(5) 0.061(5) -0.013(4) 0.003(4) 0.014(4)
C8 0.103(7) 0.042(4) 0.065(5) 0.022(4) 0.032(5) 0.042(5)
C9 0.089(7) 0.027(4) 0.126(8) -0.011(5) 0.060(6) -0.017(4)
C10 0.052(5) 0.063(5) 0.061(5) -0.035(4) 0.001(4) 0.003(4)
C11 0.061(5) 0.051(4) 0.029(4) 0.003(3) -0.002(3) 0.013(4)
C12 0.045(4) 0.032(3) 0.019(3) -0.002(3) 0.004(3) 0.003(3)
C13 0.042(4) 0.036(4) 0.024(3) -0.004(3) 0.012(3) -0.001(3)
C14 0.027(3) 0.041(4) 0.021(3) -0.013(3) 0.004(3) 0.000(3)
C15 0.039(4) 0.029(3) 0.023(3) -0.005(3) 0.002(3) 0.007(3)
C16 0.033(3) 0.032(3) 0.027(3) -0.008(3) 0.002(3) 0.002(3)
C17 0.071(5) 0.052(4) 0.032(4) -0.004(3) 0.025(4) -0.014(4)
C18 0.031(4) 0.072(5) 0.050(5) -0.017(4) -0.001(3) 0.014(4)
C19 0.064(5) 0.027(4) 0.056(5) -0.004(3) 0.005(4) 0.014(3)
C20 0.039(4) 0.047(4) 0.044(4) -0.013(3) -0.007(3) -0.008(3)
C21 0.066(5) 0.037(4) 0.069(5) -0.005(4) 0.026(4) -0.016(4)
C22 0.064(5) 0.057(5) 0.056(5) 0.014(4) 0.025(4) 0.008(4)
C23 0.042(4) 0.034(4) 0.036(4) 0.004(3) 0.008(3) -0.011(3)
C24 0.027(4) 0.046(4) 0.035(4) 0.004(3) 0.006(3) 0.003(3)
C25 0.030(4) 0.041(4) 0.039(4) -0.007(3) 0.012(3) -0.008(3)
B1 0.057(5) 0.037(4) 0.036(4) 0.001(4) 0.023(4) 0.001(4)
B2 0.041(4) 0.028(4) 0.028(4) 0.000(3) 0.007(3) 0.004(3)
B3 0.027(4) 0.027(4) 0.032(4) 0.000(3) 0.010(3) 0.002(3)
O2 0.127(6) 0.048(4) 0.122(6) -0.021(4) 0.051(5) -0.042(4)
O3 0.134(7) 0.104(5) 0.078(5) 0.063(4) 0.031(4) 0.035(5)
O4 0.037(3) 0.078(4) 0.068(4) 0.005(3) 0.017(3) -0.016(3)
O5 0.052(3) 0.068(4) 0.034(3) -0.001(3) 0.003(2) 0.004(3)
O6 0.034(3) 0.089(4) 0.059(3) -0.026(3) 0.010(3) -0.019(3)
Cl1 0.0282(8) 0.0454(9) 0.0267(8) 0.0031(7) -0.0004(6) 0.0078(7)
Mo1 0.0235(3) 0.0212(3) 0.0278(3) -0.0016(2) 0.0087(2) -0.0017(2)
Mo2 0.0204(2) 0.0207(2) 0.0215(3) -0.0011(2) 0.0030(2) -0.0010(2)
W1 0.03149(15) 0.02744(14) 0.03194(15) 0.00596(11) 0.00893(11) -0.00172(11)

loop_
_atom_type_symbol
_atom_type_description
_atom_type_scat_dispersion_real
_atom_type_scat_dispersion_imag
_atom_type_scat_source
C C 0.0033 0.0016 'International Tables Vol C Tables 4.2.6.8 and 6.1.1.4'
H H 0.0000 0.0000 'International Tables Vol C Tables 4.2.6.8 and 6.1.1.4'
B B 0.0013 0.0007 'International Tables Vol C Tables 4.2.6.8 and 6.1.1.4'
O O 0.0106 0.0060 'International Tables Vol C Tables 4.2.6.8 and 6.1.1.4'
Cl Cl 0.1484 0.1585 'International Tables Vol C Tables 4.2.6.8 and 6.1.1.4'
Mo Mo -1.6832 0.6857 'International Tables Vol C Tables 4.2.6.8 and 6.1.1.4'
W W -0.8490 6.8722 'International Tables Vol C Tables 4.2.6.8 and 6.1.1.4'

loop_
_geom_angle_atom_site_label_1
_geom_angle_atom_site_label_2
_geom_angle_atom_site_label_3
_geom_angle
C2 C1 H1A 109.5
C2 C1 H1B 109.5
H1A C1 H1B 109.5
C2 C1 H1C 109.5
H1A C1 H1C 109.5
H1B C1 H1C 109.5
C3 C2 C6 107.7(6)
C3 C2 C1 125.4(6)
C6 C2 C1 126.3(6)
C3 C2 Mo1 72.6(3)
C6 C2 Mo1 70.5(3)
C1 C2 Mo1 129.2(4)
C2 C3 C4 108.2(6)
C2 C3 C7 126.3(6)
C4 C3 C7 125.1(6)
C2 C3 Mo1 72.9(3)
C4 C3 Mo1 71.2(4)
C7 C3 Mo1 127.3(4)
C5 C4 C3 108.0(6)
C5 C4 C8 125.9(7)
C3 C4 C8 124.9(7)
C5 C4 Mo1 71.0(4)
C3 C4 Mo1 73.9(4)
C8 C4 Mo1 130.8(5)
C4 C5 C6 108.4(6)
C4 C5 C9 126.3(7)
C6 C5 C9 124.7(7)
C4 C5 Mo1 74.1(4)
C6 C5 Mo1 73.2(4)
C9 C5 Mo1 125.7(5)
C2 C6 C5 107.7(6)
C2 C6 C10 125.2(7)
C5 C6 C10 126.3(7)
C2 C6 Mo1 74.6(3)
C5 C6 Mo1 71.3(3)
C10 C6 Mo1 128.0(5)
C3 C7 H7A 109.5
C3 C7 H7B 109.5
H7A C7 H7B 109.5
C3 C7 H7C 109.5
H7A C7 H7C 109.5
H7B C7 H7C 109.5
C4 C8 H8A 109.5
C4 C8 H8B 109.5
H8A C8 H8B 109.5
C4 C8 H8C 109.5
H8A C8 H8C 109.5
H8B C8 H8C 109.5
C5 C9 H9A 109.5
C5 C9 H9B 109.5
H9A C9 H9B 109.5
C5 C9 H9C 109.5
H9A C9 H9C 109.5
H9B C9 H9C 109.5
C6 C10 H10A 109.5
C6 C10 H10B 109.5
H10A C10 H10B 109.5
C6 C10 H10C 109.5
H10A C10 H10C 109.5
H10B C10 H10C 109.5
C12 C11 H11A 109.5
C12 C11 H11B 109.5
H11A C11 H11B 109.5
C12 C11 H11C 109.5
H11A C11 H11C 109.5
H11B C11 H11C 109.5
C16 C12 C13 107.8(5)
C16 C12 C11 125.3(6)
C13 C12 C11 125.7(6)
C16 C12 Mo2 72.9(3)
C13 C12 Mo2 72.1(3)
C11 C12 Mo2 130.5(4)
C14 C13 C12 108.6(5)
C14 C13 C17 126.6(6)
C12 C13 C17 124.7(6)
C14 C13 Mo2 72.3(3)
C12 C13 Mo2 72.8(3)
C17 C13 Mo2 124.6(4)
C13 C14 C15 107.6(5)
C13 C14 C18 127.5(6)
C15 C14 C18 124.5(6)
C13 C14 Mo2 72.7(3)
C15 C14 Mo2 73.3(3)
C18 C14 Mo2 125.0(4)
C16 C15 C14 107.8(5)
C16 C15 C19 127.4(6)
C14 C15 C19 124.3(6)
C16 C15 Mo2 72.5(3)
C14 C15 Mo2 71.4(3)
C19 C15 Mo2 127.7(4)
C12 C16 C15 108.2(6)
C12 C16 C20 124.4(6)
C15 C16 C20 126.5(6)
C12 C16 Mo2 72.3(3)
C15 C16 Mo2 72.6(3)
C20 C16 Mo2 129.8(4)
C13 C17 H17A 109.5
C13 C17 H17B 109.5
H17A C17 H17B 109.5
C13 C17 H17C 109.5
H17A C17 H17C 109.5
H17B C17 H17C 109.5
C14 C18 H18A 109.5
C14 C18 H18B 109.5
H18A C18 H18B 109.5
C14 C18 H18C 109.5
H18A C18 H18C 109.5
H18B C18 H18C 109.5
C15 C19 H19A 109.5
C15 C19 H19B 109.5
H19A C19 H19B 109.5
C15 C19 H19C 109.5
H19A C19 H19C 109.5
H19B C19 H19C 109.5
C16 C20 H20A 109.5
C16 C20 H20B 109.5
H20A C20 H20B 109.5
C16 C20 H20C 109.5
H20A C20 H20C 109.5
H20B C20 H20C 109.5
O2 C21 W1 171.5(7)
O3 C22 W1 178.6(9)
O4 C23 W1 177.8(6)
O5 C24 W1 160.0(6)
O5 C24 Mo1 119.8(5)
W1 C24 Mo1 80.1(2)
O6 C25 Mo1 171.5(6)
B2 B1 Mo2 66.7(4)
B2 B1 Mo1 63.5(4)
Mo2 B1 Mo1 83.7(3)
B2 B1 H1D 122(3)
Mo2 B1 H1D 147(3)
Mo1 B1 H1D 129(3)
B2 B1 H1E 119(4)
Mo2 B1 H1E 54(3)
Mo1 B1 H1E 118(4)
H1D B1 H1E 103(5)
B1 B2 B3 121.2(6)
B1 B2 Mo1 70.4(4)
B3 B2 Mo1 73.4(4)
B1 B2 Mo2 67.0(4)
B3 B2 Mo2 66.1(3)
Mo1 B2 Mo2 86.6(3)
B1 B2 H2 127(3)
B3 B2 H2 112(3)
Mo1 B2 H2 136(3)
Mo2 B2 H2 137(3)
B2 B3 Mo2 66.9(3)
B2 B3 Mo1 61.2(3)
Mo2 B3 Mo1 82.1(2)
B2 B3 W1 131.8(5)
Mo2 B3 W1 81.3(2)
Mo1 B3 W1 79.9(2)
B2 B3 H3 108(3)
Mo2 B3 H3 137(3)
Mo1 B3 H3 136(3)
W1 B3 H3 120(3)
Mo2 Cl1 W1 73.03(4)
C25 Mo1 B2 112.6(3)
C25 Mo1 B1 68.3(3)
B2 Mo1 B1 46.1(3)
C25 Mo1 C5 88.2(3)
B2 Mo1 C5 105.8(3)
B1 Mo1 C5 92.3(3)
C25 Mo1 B3 123.8(3)
B2 Mo1 B3 45.4(3)
B1 Mo1 B3 82.1(3)
C5 Mo1 B3 141.4(3)
C25 Mo1 C6 87.7(2)
B2 Mo1 C6 137.9(3)
B1 Mo1 C6 124.5(3)
C5 Mo1 C6 35.6(2)
B3 Mo1 C6 146.4(2)
C25 Mo1 C4 119.8(3)
B2 Mo1 C4 79.6(3)
B1 Mo1 C4 90.6(3)
C5 Mo1 C4 34.9(2)
B3 Mo1 C4 106.6(3)
C6 Mo1 C4 58.4(2)
C25 Mo1 C3 144.0(2)
B2 Mo1 C3 90.3(3)
B1 Mo1 C3 120.5(3)
C5 Mo1 C3 58.0(2)
B3 Mo1 C3 92.1(2)
C6 Mo1 C3 57.9(2)
C4 Mo1 C3 34.8(2)
C25 Mo1 C2 118.9(2)
B2 Mo1 C2 124.4(3)
B1 Mo1 C2 147.7(3)
C5 Mo1 C2 58.3(2)
B3 Mo1 C2 111.7(2)
C6 Mo1 C2 34.9(2)
C4 Mo1 C2 57.9(2)
C3 Mo1 C2 34.5(2)
C25 Mo1 C24 73.9(2)
B2 Mo1 C24 133.2(2)
B1 Mo1 C24 128.2(3)
C5 Mo1 C24 121.0(2)
B3 Mo1 C24 91.0(2)
C6 Mo1 C24 86.9(2)
C4 Mo1 C24 139.7(2)
C3 Mo1 C24 111.0(2)
C2 Mo1 C24 82.1(2)
C25 Mo1 Mo2 79.69(18)
B2 Mo1 Mo2 47.4(2)
B1 Mo1 Mo2 47.3(2)
C5 Mo1 Mo2 139.52(17)
B3 Mo1 Mo2 46.60(17)
C6 Mo1 Mo2 166.95(17)
C4 Mo1 Mo2 125.89(17)
C3 Mo1 Mo2 133.65(15)
C2 Mo1 Mo2 157.80(15)
C24 Mo1 Mo2 92.61(15)
C25 Mo1 W1 92.76(19)
B2 Mo1 W1 91.53(19)
B1 Mo1 W1 105.8(2)
C5 Mo1 W1 160.82(18)
B3 Mo1 W1 50.15(17)
C6 Mo1 W1 125.30(18)
C4 Mo1 W1 147.28(19)
C3 Mo1 W1 114.93(16)
C2 Mo1 W1 105.15(15)
C24 Mo1 W1 41.84(16)
Mo2 Mo1 W1 59.166(14)
B3 Mo2 B2 46.9(3)
B3 Mo2 B1 87.3(3)
B2 Mo2 B1 46.3(3)
B3 Mo2 C14 144.6(2)
B2 Mo2 C14 136.0(2)
B1 Mo2 C14 118.0(3)
B3 Mo2 C13 130.5(2)
B2 Mo2 C13 101.4(2)
B1 Mo2 C13 91.2(3)
C14 Mo2 C13 35.0(2)
B3 Mo2 C12 96.1(2)
B2 Mo2 C12 81.1(2)
B1 Mo2 C12 97.4(3)
C14 Mo2 C12 58.5(2)
C13 Mo2 C12 35.1(2)
B3 Mo2 C16 86.5(2)
B2 Mo2 C16 98.6(2)
B1 Mo2 C16 130.3(3)
C14 Mo2 C16 58.4(2)
C13 Mo2 C16 58.0(2)
C12 Mo2 C16 34.8(2)
B3 Mo2 C15 111.8(2)
B2 Mo2 C15 133.4(2)
B1 Mo2 C15 149.2(2)
C14 Mo2 C15 35.2(2)
C13 Mo2 C15 58.1(2)
C12 Mo2 C15 58.1(2)
C16 Mo2 C15 34.9(2)
B3 Mo2 Cl1 106.51(19)
B2 Mo2 Cl1 134.92(19)
B1 Mo2 Cl1 111.3(2)
C14 Mo2 Cl1 87.87(15)
C13 Mo2 Cl1 119.87(17)
C12 Mo2 Cl1 143.73(16)
C16 Mo2 Cl1 117.70(16)
C15 Mo2 Cl1 86.92(15)
B3 Mo2 W1 51.81(19)
B2 Mo2 W1 92.05(19)
B1 Mo2 W1 109.4(2)
C14 Mo2 W1 128.21(16)
C13 Mo2 W1 159.37(15)
C12 Mo2 W1 135.20(16)
C16 Mo2 W1 104.79(16)
C15 Mo2 W1 101.37(15)
Cl1 Mo2 W1 54.98(4)
B3 Mo2 Mo1 51.31(19)
B2 Mo2 Mo1 46.00(19)
B1 Mo2 Mo1 49.0(2)
C14 Mo2 Mo1 163.69(15)
C13 Mo2 Mo1 138.79(15)
C12 Mo2 Mo1 127.05(15)
C16 Mo2 Mo1 136.15(15)
C15 Mo2 Mo1 160.39(16)
Cl1 Mo2 Mo1 89.07(4)
W1 Mo2 Mo1 61.082(15)
B3 Mo2 H1E 118.5(9)
B2 Mo2 H1E 77.2(9)
B1 Mo2 H1E 31.7(7)
C14 Mo2 H1E 91.4(13)
C13 Mo2 H1E 76(2)
C12 Mo2 H1E 99(2)
C16 Mo2 H1E 132(2)
C15 Mo2 H1E 126.5(14)
Cl1 Mo2 H1E 95.1(19)
W1 Mo2 H1E 123(2)
Mo1 Mo2 H1E 72.9(15)
C23 W1 C21 82.8(3)
C23 W1 C22 90.9(3)
C21 W1 C22 81.6(3)
C23 W1 C24 90.3(3)
C21 W1 C24 159.6(3)
C22 W1 C24 79.3(3)
C23 W1 B3 77.9(3)
C21 W1 B3 90.8(3)
C22 W1 B3 167.3(3)
C24 W1 B3 106.6(3)
C23 W1 Cl1 176.06(19)
C21 W1 Cl1 99.2(2)
C22 W1 Cl1 92.7(2)
C24 W1 Cl1 88.92(18)
B3 W1 Cl1 98.60(17)
C23 W1 Mo2 124.67(19)
C21 W1 Mo2 93.4(2)
C22 W1 Mo2 143.3(2)
C24 W1 Mo2 106.30(19)
B3 W1 Mo2 46.85(17)
Cl1 W1 Mo2 51.99(3)
C23 W1 Mo1 89.88(18)
C21 W1 Mo1 140.7(2)
C22 W1 Mo1 137.3(2)
C24 W1 Mo1 58.06(19)
B3 W1 Mo1 49.96(17)
Cl1 W1 Mo1 86.44(4)
Mo2 W1 Mo1 59.752(14)

loop_
_geom_bond_atom_site_label_1
_geom_bond_atom_site_label_2
_geom_bond_distance
C1 C2 1.495(9)
C1 H1A 0.9600
C1 H1B 0.9600
C1 H1C 0.9600
C2 C3 1.414(9)
C2 C6 1.415(9)
C2 Mo1 2.386(6)
C3 C4 1.417(9)
C3 C7 1.499(9)
C3 Mo1 2.383(6)
C4 C5 1.399(10)
C4 C8 1.503(10)
C4 Mo1 2.348(6)
C5 C6 1.418(10)
C5 C9 1.518(10)
C5 Mo1 2.309(6)
C6 C10 1.502(9)
C6 Mo1 2.334(6)
C7 H7A 0.9600
C7 H7B 0.9600
C7 H7C 0.9600
C8 H8A 0.9600
C8 H8B 0.9600
C8 H8C 0.9600
C9 H9A 0.9600
C9 H9B 0.9600
C9 H9C 0.9600
C10 H10A 0.9600
C10 H10B 0.9600
C10 H10C 0.9600
C11 C12 1.490(9)
C11 H11A 0.9600
C11 H11B 0.9600
C11 H11C 0.9600
C12 C16 1.410(9)
C12 C13 1.415(9)
C12 Mo2 2.353(6)
C13 C14 1.408(9)
C13 C17 1.498(9)
C13 Mo2 2.344(6)
C14 C15 1.422(9)
C14 C18 1.500(9)
C14 Mo2 2.338(6)
C15 C16 1.417(8)
C15 C19 1.508(9)
C15 Mo2 2.363(6)
C16 C20 1.500(9)
C16 Mo2 2.362(6)
C17 H17A 0.9600
C17 H17B 0.9600
C17 H17C 0.9600
C18 H18A 0.9600
C18 H18B 0.9600
C18 H18C 0.9600
C19 H19A 0.9600
C19 H19B 0.9600
C19 H19C 0.9600
C20 H20A 0.9600
C20 H20B 0.9600
C20 H20C 0.9600
C21 O2 1.145(9)
C21 W1 2.006(8)
C22 O3 1.136(9)
C22 W1 2.017(8)
C23 O4 1.136(8)
C23 W1 1.962(7)
C24 O5 1.164(8)
C24 W1 2.032(7)
C24 Mo1 2.585(7)
C25 O6 1.143(7)
C25 Mo1 1.983(7)
B1 B2 1.719(12)
B1 Mo2 2.189(8)
B1 Mo1 2.247(8)
B1 H1D 1.13(2)
B1 H1E 1.15(2)
B2 B3 1.736(10)
B2 Mo1 2.134(7)
B2 Mo2 2.185(7)
B2 H2 1.15(2)
B3 Mo2 2.172(7)
B3 Mo1 2.333(7)
B3 W1 2.340(7)
B3 H3 1.15(2)
Cl1 Mo2 2.4246(15)
Cl1 W1 2.5203(16)
Mo1 Mo2 2.9611(7)
Mo1 W1 3.0004(6)
Mo2 W1 2.9433(6)
Mo2 H1E 1.77(7)

loop_
_geom_torsion_atom_site_label_1
_geom_torsion_atom_site_label_2
_geom_torsion_atom_site_label_3
_geom_torsion_atom_site_label_4
_geom_torsion
C6 C2 C3 C4 -0.7(7)
C1 C2 C3 C4 170.9(6)
Mo1 C2 C3 C4 -62.9(4)
C6 C2 C3 C7 -173.7(6)
C1 C2 C3 C7 -2.1(10)
Mo1 C2 C3 C7 124.1(6)
C6 C2 C3 Mo1 62.2(4)
C1 C2 C3 Mo1 -126.2(6)
C2 C3 C4 C5 0.7(7)
C7 C3 C4 C5 173.8(6)
Mo1 C3 C4 C5 -63.3(4)
C2 C3 C4 C8 -167.1(6)
C7 C3 C4 C8 6.0(10)
Mo1 C3 C4 C8 129.0(6)
C2 C3 C4 Mo1 64.0(4)
C7 C3 C4 Mo1 -122.9(6)
C3 C4 C5 C6 -0.4(7)
C8 C4 C5 C6 167.2(6)
Mo1 C4 C5 C6 -65.6(4)
C3 C4 C5 C9 -171.9(6)
C8 C4 C5 C9 -4.3(11)
Mo1 C4 C5 C9 122.9(7)
C3 C4 C5 Mo1 65.2(4)
C8 C4 C5 Mo1 -127.2(7)
C3 C2 C6 C5 0.5(7)
C1 C2 C6 C5 -171.1(6)
Mo1 C2 C6 C5 64.0(4)
C3 C2 C6 C10 170.4(6)
C1 C2 C6 C10 -1.1(11)
Mo1 C2 C6 C10 -126.0(7)
C3 C2 C6 Mo1 -63.6(4)
C1 C2 C6 Mo1 124.9(6)
C4 C5 C6 C2 0.0(7)
C9 C5 C6 C2 171.6(6)
Mo1 C5 C6 C2 -66.2(4)
C4 C5 C6 C10 -169.9(6)
C9 C5 C6 C10 1.8(11)
Mo1 C5 C6 C10 123.9(7)
C4 C5 C6 Mo1 66.2(4)
C9 C5 C6 Mo1 -122.2(7)
C16 C12 C13 C14 -0.8(7)
C11 C12 C13 C14 -168.7(6)
Mo2 C12 C13 C14 63.9(4)
C16 C12 C13 C17 174.7(6)
C11 C12 C13 C17 6.9(10)
Mo2 C12 C13 C17 -120.6(6)
C16 C12 C13 Mo2 -64.7(4)
C11 C12 C13 Mo2 127.4(6)
C12 C13 C14 C15 1.3(7)
C17 C13 C14 C15 -174.1(6)
Mo2 C13 C14 C15 65.5(4)
C12 C13 C14 C18 174.5(6)
C17 C13 C14 C18 -1.0(10)
Mo2 C13 C14 C18 -121.3(6)
C12 C13 C14 Mo2 -64.3(4)
C17 C13 C14 Mo2 120.3(6)
C13 C14 C15 C16 -1.3(6)
C18 C14 C15 C16 -174.7(6)
Mo2 C14 C15 C16 63.9(4)
C13 C14 C15 C19 171.4(6)
C18 C14 C15 C19 -2.1(9)
Mo2 C14 C15 C19 -123.5(6)
C13 C14 C15 Mo2 -65.1(4)
C18 C14 C15 Mo2 121.4(6)
C13 C12 C16 C15 0.0(7)
C11 C12 C16 C15 167.9(6)
Mo2 C12 C16 C15 -64.2(4)
C13 C12 C16 C20 -169.3(6)
C11 C12 C16 C20 -1.4(10)
Mo2 C12 C16 C20 126.5(6)
C13 C12 C16 Mo2 64.1(4)
C11 C12 C16 Mo2 -127.9(6)
C14 C15 C16 C12 0.8(7)
C19 C15 C16 C12 -171.5(6)
Mo2 C15 C16 C12 64.0(4)
C14 C15 C16 C20 169.9(6)
C19 C15 C16 C20 -2.5(10)
Mo2 C15 C16 C20 -127.0(6)
C14 C15 C16 Mo2 -63.2(4)
C19 C15 C16 Mo2 124.5(6)
Mo2 B1 B2 B3 39.5(5)
Mo1 B1 B2 B3 -55.2(5)
Mo2 B1 B2 Mo1 94.7(2)
Mo1 B1 B2 Mo2 -94.7(2)
B1 B2 B3 Mo2 -39.8(5)
Mo1 B2 B3 Mo2 -93.7(2)
B1 B2 B3 Mo1 53.8(5)
Mo2 B2 B3 Mo1 93.7(2)
B1 B2 B3 W1 13.3(9)
Mo1 B2 B3 W1 -40.5(5)
Mo2 B2 B3 W1 53.1(5)
O6 C25 Mo1 B2 119(4)
O6 C25 Mo1 B1 106(4)
O6 C25 Mo1 C5 13(4)
O6 C25 Mo1 B3 170(4)
O6 C25 Mo1 C6 -23(4)
O6 C25 Mo1 C4 28(4)
O6 C25 Mo1 C3 -6(4)
O6 C25 Mo1 C2 -39(4)
O6 C25 Mo1 C24 -110(4)
O6 C25 Mo1 Mo2 154(4)
O6 C25 Mo1 W1 -148(4)
B1 B2 Mo1 C25 -17.0(4)
B3 B2 Mo1 C25 115.9(4)
Mo2 B2 Mo1 C25 49.7(3)
B3 B2 Mo1 B1 132.9(5)
Mo2 B2 Mo1 B1 66.8(4)
B1 B2 Mo1 C5 77.7(4)
B3 B2 Mo1 C5 -149.5(3)
Mo2 B2 Mo1 C5 144.4(2)
B1 B2 Mo1 B3 -132.9(5)
Mo2 B2 Mo1 B3 -66.1(3)
B1 B2 Mo1 C6 96.3(5)
B3 B2 Mo1 C6 -130.9(4)
Mo2 B2 Mo1 C6 163.0(3)
B1 B2 Mo1 C4 101.1(4)
B3 B2 Mo1 C4 -126.1(4)
Mo2 B2 Mo1 C4 167.8(3)
B1 B2 Mo1 C3 134.4(4)
B3 B2 Mo1 C3 -92.7(3)
Mo2 B2 Mo1 C3 -158.8(2)
B1 B2 Mo1 C2 139.8(4)
B3 B2 Mo1 C2 -87.4(4)
Mo2 B2 Mo1 C2 -153.5(2)
B1 B2 Mo1 C24 -105.9(4)
B3 B2 Mo1 C24 27.0(5)
Mo2 B2 Mo1 C24 -39.1(4)
B1 B2 Mo1 Mo2 -66.8(4)
B3 B2 Mo1 Mo2 66.1(3)
B1 B2 Mo1 W1 -110.7(3)
B3 B2 Mo1 W1 22.2(3)
Mo2 B2 Mo1 W1 -43.89(19)
B2 B1 Mo1 C25 163.1(4)
Mo2 B1 Mo1 C25 96.0(3)
Mo2 B1 Mo1 B2 -67.1(3)
B2 B1 Mo1 C5 -109.8(4)
Mo2 B1 Mo1 C5 -176.9(3)
B2 B1 Mo1 B3 31.8(4)
Mo2 B1 Mo1 B3 -35.3(3)
B2 B1 Mo1 C6 -126.0(4)
Mo2 B1 Mo1 C6 166.9(2)
B2 B1 Mo1 C4 -74.9(4)
Mo2 B1 Mo1 C4 -142.0(3)
B2 B1 Mo1 C3 -56.0(4)
Mo2 B1 Mo1 C3 -123.1(3)
B2 B1 Mo1 C2 -86.8(6)
Mo2 B1 Mo1 C2 -153.9(3)
B2 B1 Mo1 C24 116.8(4)
Mo2 B1 Mo1 C24 49.7(4)
B2 B1 Mo1 Mo2 67.1(3)
B2 B1 Mo1 W1 76.5(4)
Mo2 B1 Mo1 W1 9.4(3)
C4 C5 Mo1 C25 156.0(4)
C6 C5 Mo1 C25 -88.5(4)
C9 C5 Mo1 C25 32.4(7)
C4 C5 Mo1 B2 43.0(5)
C6 C5 Mo1 B2 158.4(4)
C9 C5 Mo1 B2 -80.6(8)
C4 C5 Mo1 B1 87.8(4)
C6 C5 Mo1 B1 -156.8(4)
C9 C5 Mo1 B1 -35.8(8)
C4 C5 Mo1 B3 7.5(6)
C6 C5 Mo1 B3 122.9(5)
C9 C5 Mo1 B3 -116.1(7)
C4 C5 Mo1 C6 -115.5(6)
C9 C5 Mo1 C6 121.0(9)
C6 C5 Mo1 C4 115.5(6)
C9 C5 Mo1 C4 -123.5(9)
C4 C5 Mo1 C3 -37.2(4)
C6 C5 Mo1 C3 78.2(4)
C9 C5 Mo1 C3 -160.8(8)
C4 C5 Mo1 C2 -78.1(4)
C6 C5 Mo1 C2 37.4(4)
C9 C5 Mo1 C2 158.4(8)
C4 C5 Mo1 C24 -134.0(4)
C6 C5 Mo1 C24 -18.6(5)
C9 C5 Mo1 C24 102.4(7)
C4 C5 Mo1 Mo2 84.3(4)
C6 C5 Mo1 Mo2 -160.3(3)
C9 C5 Mo1 Mo2 -39.3(9)
C4 C5 Mo1 W1 -110.9(6)
C6 C5 Mo1 W1 4.6(9)
C9 C5 Mo1 W1 125.5(7)
B2 B3 Mo1 C25 -89.4(4)
Mo2 B3 Mo1 C25 -21.5(4)
W1 B3 Mo1 C25 61.1(3)
Mo2 B3 Mo1 B2 68.0(3)
W1 B3 Mo1 B2 150.5(4)
B2 B3 Mo1 B1 -32.2(4)
Mo2 B3 Mo1 B1 35.7(3)
W1 B3 Mo1 B1 118.3(3)
B2 B3 Mo1 C5 51.6(5)
Mo2 B3 Mo1 C5 119.6(3)
W1 B3 Mo1 C5 -157.9(3)
B2 B3 Mo1 C6 113.5(5)
Mo2 B3 Mo1 C6 -178.5(3)
W1 B3 Mo1 C6 -95.9(4)
B2 B3 Mo1 C4 56.1(4)
Mo2 B3 Mo1 C4 124.0(2)
W1 B3 Mo1 C4 -153.4(2)
B2 B3 Mo1 C3 88.3(4)
Mo2 B3 Mo1 C3 156.2(2)
W1 B3 Mo1 C3 -121.2(2)
B2 B3 Mo1 C2 117.5(4)
Mo2 B3 Mo1 C2 -174.54(19)
W1 B3 Mo1 C2 -92.0(2)
B2 B3 Mo1 C24 -160.6(4)
Mo2 B3 Mo1 C24 -92.7(2)
W1 B3 Mo1 C24 -10.1(2)
B2 B3 Mo1 Mo2 -68.0(3)
W1 B3 Mo1 Mo2 82.6(2)
B2 B3 Mo1 W1 -150.5(4)
Mo2 B3 Mo1 W1 -82.6(2)
C2 C6 Mo1 C25 -154.6(4)
C5 C6 Mo1 C25 90.1(4)
C10 C6 Mo1 C25 -31.7(7)
C2 C6 Mo1 B2 83.4(5)
C5 C6 Mo1 B2 -31.8(6)
C10 C6 Mo1 B2 -153.7(6)
C2 C6 Mo1 B1 143.9(4)
C5 C6 Mo1 B1 28.6(5)
C10 C6 Mo1 B1 -93.2(7)
C2 C6 Mo1 C5 115.3(6)
C10 C6 Mo1 C5 -121.8(8)
C2 C6 Mo1 B3 6.4(7)
C5 C6 Mo1 B3 -108.8(5)
C10 C6 Mo1 B3 129.3(6)
C2 C6 Mo1 C4 77.9(4)
C5 C6 Mo1 C4 -37.4(4)
C10 C6 Mo1 C4 -159.2(8)
C2 C6 Mo1 C3 36.7(4)
C5 C6 Mo1 C3 -78.6(4)
C10 C6 Mo1 C3 159.5(8)
C5 C6 Mo1 C2 -115.3(6)
C10 C6 Mo1 C2 122.9(8)
C2 C6 Mo1 C24 -80.6(4)
C5 C6 Mo1 C24 164.1(4)
C10 C6 Mo1 C24 42.3(7)
C2 C6 Mo1 Mo2 -168.7(6)
C5 C6 Mo1 Mo2 76.0(9)
C10 C6 Mo1 Mo2 -45.8(13)
C2 C6 Mo1 W1 -62.9(4)
C5 C6 Mo1 W1 -178.2(3)
C10 C6 Mo1 W1 60.0(7)
C5 C4 Mo1 C25 -27.9(5)
C3 C4 Mo1 C25 -144.0(4)
C8 C4 Mo1 C25 93.5(8)
C5 C4 Mo1 B2 -138.2(4)
C3 C4 Mo1 B2 105.8(4)
C8 C4 Mo1 B2 -16.7(8)
C5 C4 Mo1 B1 -93.2(4)
C3 C4 Mo1 B1 150.8(4)
C8 C4 Mo1 B1 28.3(8)
C3 C4 Mo1 C5 -116.0(6)
C8 C4 Mo1 C5 121.5(9)
C5 C4 Mo1 B3 -175.1(4)
C3 C4 Mo1 B3 68.8(4)
C8 C4 Mo1 B3 -53.7(8)
C5 C4 Mo1 C6 38.0(4)
C3 C4 Mo1 C6 -78.0(4)
C8 C4 Mo1 C6 159.5(9)
C5 C4 Mo1 C3 116.0(6)
C8 C4 Mo1 C3 -122.5(9)
C5 C4 Mo1 C2 79.3(4)
C3 C4 Mo1 C2 -36.7(4)
C8 C4 Mo1 C2 -159.2(8)
C5 C4 Mo1 C24 72.5(5)
C3 C4 Mo1 C24 -43.5(6)
C8 C4 Mo1 C24 -166.0(6)
C5 C4 Mo1 Mo2 -127.1(3)
C3 C4 Mo1 Mo2 116.9(3)
C8 C4 Mo1 Mo2 -5.7(8)
C5 C4 Mo1 W1 145.4(3)
C3 C4 Mo1 W1 29.4(6)
C8 C4 Mo1 W1 -93.1(8)
C2 C3 Mo1 C25 -56.5(6)
C4 C3 Mo1 C25 60.2(6)
C7 C3 Mo1 C25 -179.5(6)
C2 C3 Mo1 B2 172.2(4)
C4 C3 Mo1 B2 -71.2(4)
C7 C3 Mo1 B2 49.2(6)
C2 C3 Mo1 B1 -151.1(4)
C4 C3 Mo1 B1 -34.5(5)
C7 C3 Mo1 B1 85.9(7)
C2 C3 Mo1 C5 -79.3(4)
C4 C3 Mo1 C5 37.4(4)
C7 C3 Mo1 C5 157.7(7)
C2 C3 Mo1 B3 126.7(4)
C4 C3 Mo1 B3 -116.6(4)
C7 C3 Mo1 B3 3.7(6)
C2 C3 Mo1 C6 -37.1(4)
C4 C3 Mo1 C6 79.6(4)
C7 C3 Mo1 C6 -160.1(7)
C2 C3 Mo1 C4 -116.7(6)
C7 C3 Mo1 C4 120.3(8)
C4 C3 Mo1 C2 116.7(6)
C7 C3 Mo1 C2 -123.0(8)
C2 C3 Mo1 C24 34.9(4)
C4 C3 Mo1 C24 151.6(4)
C7 C3 Mo1 C24 -88.1(6)
C2 C3 Mo1 Mo2 150.6(3)
C4 C3 Mo1 Mo2 -92.7(4)
C7 C3 Mo1 Mo2 27.6(7)
C2 C3 Mo1 W1 80.3(4)
C4 C3 Mo1 W1 -163.0(3)
C7 C3 Mo1 W1 -42.7(6)
C3 C2 Mo1 C25 145.9(4)
C6 C2 Mo1 C25 29.3(5)
C1 C2 Mo1 C25 -92.2(6)
C3 C2 Mo1 B2 -9.5(5)
C6 C2 Mo1 B2 -126.2(4)
C1 C2 Mo1 B2 112.3(6)
C3 C2 Mo1 B1 51.2(7)
C6 C2 Mo1 B1 -65.5(6)
C1 C2 Mo1 B1 173.0(6)
C3 C2 Mo1 C5 78.5(4)
C6 C2 Mo1 C5 -38.2(4)
C1 C2 Mo1 C5 -159.7(7)
C3 C2 Mo1 B3 -59.5(4)
C6 C2 Mo1 B3 -176.2(4)
C1 C2 Mo1 B3 62.3(6)
C3 C2 Mo1 C6 116.7(6)
C1 C2 Mo1 C6 -121.5(8)
C3 C2 Mo1 C4 37.0(4)
C6 C2 Mo1 C4 -79.6(4)
C1 C2 Mo1 C4 158.9(7)
C6 C2 Mo1 C3 -116.7(6)
C1 C2 Mo1 C3 121.9(7)
C3 C2 Mo1 C24 -147.4(4)
C6 C2 Mo1 C24 96.0(4)
C1 C2 Mo1 C24 -25.5(6)
C3 C2 Mo1 Mo2 -70.1(6)
C6 C2 Mo1 Mo2 173.3(3)
C1 C2 Mo1 Mo2 51.8(8)
C3 C2 Mo1 W1 -112.2(3)
C6 C2 Mo1 W1 131.2(4)
C1 C2 Mo1 W1 9.7(6)
O5 C24 Mo1 C25 69.1(6)
W1 C24 Mo1 C25 -113.4(3)
O5 C24 Mo1 B2 175.3(5)
W1 C24 Mo1 B2 -7.2(4)
O5 C24 Mo1 B1 113.5(6)
W1 C24 Mo1 B1 -69.0(4)
O5 C24 Mo1 C5 -8.6(6)
W1 C24 Mo1 C5 168.8(2)
O5 C24 Mo1 B3 -165.8(6)
W1 C24 Mo1 B3 11.7(2)
O5 C24 Mo1 C6 -19.3(6)
W1 C24 Mo1 C6 158.2(2)
O5 C24 Mo1 C4 -48.2(7)
W1 C24 Mo1 C4 129.3(3)
O5 C24 Mo1 C3 -73.1(6)
W1 C24 Mo1 C3 104.4(2)
O5 C24 Mo1 C2 -54.0(5)
W1 C24 Mo1 C2 123.4(2)
O5 C24 Mo1 Mo2 147.6(5)
W1 C24 Mo1 Mo2 -34.90(16)
O5 C24 Mo1 W1 -177.5(7)
Mo1 B3 Mo2 B2 -62.0(3)
W1 B3 Mo2 B2 -142.9(4)
B2 B3 Mo2 B1 25.5(4)
Mo1 B3 Mo2 B1 -36.5(3)
W1 B3 Mo2 B1 -117.4(3)
B2 B3 Mo2 C14 -112.5(4)
Mo1 B3 Mo2 C14 -174.5(3)
W1 B3 Mo2 C14 104.6(4)
B2 B3 Mo2 C13 -63.7(4)
Mo1 B3 Mo2 C13 -125.7(2)
W1 B3 Mo2 C13 153.4(2)
B2 B3 Mo2 C12 -71.7(3)
Mo1 B3 Mo2 C12 -133.7(2)
W1 B3 Mo2 C12 145.4(2)
B2 B3 Mo2 C16 -105.2(3)
Mo1 B3 Mo2 C16 -167.1(2)
W1 B3 Mo2 C16 112.0(2)
B2 B3 Mo2 C15 -129.7(3)
Mo1 B3 Mo2 C15 168.33(17)
W1 B3 Mo2 C15 87.4(2)
B2 B3 Mo2 Cl1 137.0(3)
Mo1 B3 Mo2 Cl1 74.99(17)
W1 B3 Mo2 Cl1 -5.9(2)
B2 B3 Mo2 W1 142.9(4)
Mo1 B3 Mo2 W1 80.9(2)
B2 B3 Mo2 Mo1 62.0(3)
W1 B3 Mo2 Mo1 -80.9(2)
B1 B2 Mo2 B3 143.5(5)
Mo1 B2 Mo2 B3 73.3(3)
B3 B2 Mo2 B1 -143.5(5)
Mo1 B2 Mo2 B1 -70.2(3)
B1 B2 Mo2 C14 -86.9(4)
B3 B2 Mo2 C14 129.7(4)
Mo1 B2 Mo2 C14 -157.0(2)
B1 B2 Mo2 C13 -80.6(4)
B3 B2 Mo2 C13 135.9(3)
Mo1 B2 Mo2 C13 -150.8(2)
B1 B2 Mo2 C12 -109.4(4)
B3 B2 Mo2 C12 107.2(4)
Mo1 B2 Mo2 C12 -179.5(3)
B1 B2 Mo2 C16 -139.6(4)
B3 B2 Mo2 C16 77.0(4)
Mo1 B2 Mo2 C16 150.3(2)
B1 B2 Mo2 C15 -137.1(4)
B3 B2 Mo2 C15 79.4(4)
Mo1 B2 Mo2 C15 152.8(2)
B1 B2 Mo2 Cl1 76.0(4)
B3 B2 Mo2 Cl1 -67.5(4)
Mo1 B2 Mo2 Cl1 5.8(4)
B1 B2 Mo2 W1 115.1(3)
B3 B2 Mo2 W1 -28.3(3)
Mo1 B2 Mo2 W1 45.0(2)
B1 B2 Mo2 Mo1 70.2(3)
B3 B2 Mo2 Mo1 -73.3(3)
B2 B1 Mo2 B3 -25.8(4)
Mo1 B1 Mo2 B3 38.0(3)
Mo1 B1 Mo2 B2 63.8(3)
B2 B1 Mo2 C14 128.2(3)
Mo1 B1 Mo2 C14 -168.06(19)
B2 B1 Mo2 C13 104.6(4)
Mo1 B1 Mo2 C13 168.4(3)
B2 B1 Mo2 C12 70.0(4)
Mo1 B1 Mo2 C12 133.8(2)
B2 B1 Mo2 C16 57.3(5)
Mo1 B1 Mo2 C16 121.0(3)
B2 B1 Mo2 C15 104.6(6)
Mo1 B1 Mo2 C15 168.4(4)
B2 B1 Mo2 Cl1 -132.5(3)
Mo1 B1 Mo2 Cl1 -68.7(3)
B2 B1 Mo2 W1 -73.5(3)
Mo1 B1 Mo2 W1 -9.8(3)
B2 B1 Mo2 Mo1 -63.8(3)
C13 C14 Mo2 B3 86.8(5)
C15 C14 Mo2 B3 -28.3(6)
C18 C14 Mo2 B3 -149.2(6)
C13 C14 Mo2 B2 10.7(5)
C15 C14 Mo2 B2 -104.4(5)
C18 C14 Mo2 B2 134.8(6)
C13 C14 Mo2 B1 -44.1(5)
C15 C14 Mo2 B1 -159.2(4)
C18 C14 Mo2 B1 80.0(6)
C15 C14 Mo2 C13 -115.1(5)
C18 C14 Mo2 C13 124.1(7)
C13 C14 Mo2 C12 37.0(3)
C15 C14 Mo2 C12 -78.1(4)
C18 C14 Mo2 C12 161.1(7)
C13 C14 Mo2 C16 78.1(4)
C15 C14 Mo2 C16 -37.0(3)
C18 C14 Mo2 C16 -157.8(7)
C13 C14 Mo2 C15 115.1(5)
C18 C14 Mo2 C15 -120.8(7)
C13 C14 Mo2 Cl1 -157.2(3)
C15 C14 Mo2 Cl1 87.7(3)
C18 C14 Mo2 Cl1 -33.1(6)
C13 C14 Mo2 W1 162.2(3)
C15 C14 Mo2 W1 47.1(4)
C18 C14 Mo2 W1 -73.7(6)
C13 C14 Mo2 Mo1 -77.9(6)
C15 C14 Mo2 Mo1 167.0(4)
C18 C14 Mo2 Mo1 46.2(10)
C14 C13 Mo2 B3 -130.5(4)
C12 C13 Mo2 B3 -13.8(5)
C17 C13 Mo2 B3 106.8(6)
C14 C13 Mo2 B2 -172.4(4)
C12 C13 Mo2 B2 -55.8(4)
C17 C13 Mo2 B2 64.9(6)
C14 C13 Mo2 B1 142.1(4)
C12 C13 Mo2 B1 -101.3(4)
C17 C13 Mo2 B1 19.4(6)
C12 C13 Mo2 C14 116.6(5)
C17 C13 Mo2 C14 -122.7(7)
C14 C13 Mo2 C12 -116.6(5)
C17 C13 Mo2 C12 120.7(7)
C14 C13 Mo2 C16 -79.4(4)
C12 C13 Mo2 C16 37.3(3)
C17 C13 Mo2 C16 157.9(7)
C14 C13 Mo2 C15 -38.0(3)
C12 C13 Mo2 C15 78.7(4)
C17 C13 Mo2 C15 -160.7(7)
C14 C13 Mo2 Cl1 26.5(4)
C12 C13 Mo2 Cl1 143.1(3)
C17 C13 Mo2 Cl1 -96.2(6)
C14 C13 Mo2 W1 -42.9(7)
C12 C13 Mo2 W1 73.8(6)
C17 C13 Mo2 W1 -165.6(4)
C14 C13 Mo2 Mo1 155.4(3)
C12 C13 Mo2 Mo1 -88.0(4)
C17 C13 Mo2 Mo1 32.7(7)
C16 C12 Mo2 B3 -74.8(4)
C13 C12 Mo2 B3 169.4(4)
C11 C12 Mo2 B3 47.4(7)
C16 C12 Mo2 B2 -119.4(4)
C13 C12 Mo2 B2 124.8(4)
C11 C12 Mo2 B2 2.8(6)
C16 C12 Mo2 B1 -162.8(4)
C13 C12 Mo2 B1 81.4(4)
C11 C12 Mo2 B1 -40.7(7)
C16 C12 Mo2 C14 78.8(4)
C13 C12 Mo2 C14 -37.0(4)
C11 C12 Mo2 C14 -159.0(7)
C16 C12 Mo2 C13 115.8(5)
C11 C12 Mo2 C13 -122.1(8)
C13 C12 Mo2 C16 -115.8(5)
C11 C12 Mo2 C16 122.1(8)
C16 C12 Mo2 C15 37.2(4)
C13 C12 Mo2 C15 -78.6(4)
C11 C12 Mo2 C15 159.3(7)
C16 C12 Mo2 Cl1 54.3(5)
C13 C12 Mo2 Cl1 -61.5(5)
C11 C12 Mo2 Cl1 176.4(5)
C16 C12 Mo2 W1 -35.5(5)
C13 C12 Mo2 W1 -151.3(3)
C11 C12 Mo2 W1 86.6(6)
C16 C12 Mo2 Mo1 -119.8(3)
C13 C12 Mo2 Mo1 124.4(3)
C11 C12 Mo2 Mo1 2.4(7)
C12 C16 Mo2 B3 106.0(4)
C15 C16 Mo2 B3 -137.7(4)
C20 C16 Mo2 B3 -14.4(6)
C12 C16 Mo2 B2 60.5(4)
C15 C16 Mo2 B2 176.8(4)
C20 C16 Mo2 B2 -59.9(6)
C12 C16 Mo2 B1 22.6(5)
C15 C16 Mo2 B1 138.9(4)
C20 C16 Mo2 B1 -97.8(6)
C12 C16 Mo2 C14 -79.0(4)
C15 C16 Mo2 C14 37.3(4)
C20 C16 Mo2 C14 160.6(7)
C12 C16 Mo2 C13 -37.6(4)
C15 C16 Mo2 C13 78.8(4)
C20 C16 Mo2 C13 -157.9(7)
C15 C16 Mo2 C12 116.3(5)
C20 C16 Mo2 C12 -120.4(7)
C12 C16 Mo2 C15 -116.3(5)
C20 C16 Mo2 C15 123.3(7)
C12 C16 Mo2 Cl1 -147.2(3)
C15 C16 Mo2 Cl1 -30.8(4)
C20 C16 Mo2 Cl1 92.5(6)
C12 C16 Mo2 W1 155.0(3)
C15 C16 Mo2 W1 -88.7(4)
C20 C16 Mo2 W1 34.6(6)
C12 C16 Mo2 Mo1 91.5(4)
C15 C16 Mo2 Mo1 -152.2(3)
C20 C16 Mo2 Mo1 -28.9(7)
C16 C15 Mo2 B3 46.4(4)
C14 C15 Mo2 B3 162.8(4)
C19 C15 Mo2 B3 -77.8(6)
C16 C15 Mo2 B2 -4.3(5)
C14 C15 Mo2 B2 112.1(4)
C19 C15 Mo2 B2 -128.5(6)
C16 C15 Mo2 B1 -78.6(7)
C14 C15 Mo2 B1 37.8(7)
C19 C15 Mo2 B1 157.2(6)
C16 C15 Mo2 C14 -116.4(5)
C19 C15 Mo2 C14 119.5(7)
C16 C15 Mo2 C13 -78.6(4)
C14 C15 Mo2 C13 37.7(3)
C19 C15 Mo2 C13 157.2(7)
C16 C15 Mo2 C12 -37.1(4)
C14 C15 Mo2 C12 79.3(4)
C19 C15 Mo2 C12 -161.2(7)
C14 C15 Mo2 C16 116.4(5)
C19 C15 Mo2 C16 -124.2(8)
C16 C15 Mo2 Cl1 153.0(4)
C14 C15 Mo2 Cl1 -90.7(3)
C19 C15 Mo2 Cl1 28.8(6)
C16 C15 Mo2 W1 99.6(3)
C14 C15 Mo2 W1 -144.0(3)
C19 C15 Mo2 W1 -24.6(6)
C16 C15 Mo2 Mo1 74.5(6)
C14 C15 Mo2 Mo1 -169.2(3)
C19 C15 Mo2 Mo1 -49.7(8)
W1 Cl1 Mo2 B3 5.67(19)
W1 Cl1 Mo2 B2 50.4(3)
W1 Cl1 Mo2 B1 99.3(2)
W1 Cl1 Mo2 C14 -141.42(15)
W1 Cl1 Mo2 C13 -156.26(18)
W1 Cl1 Mo2 C12 -120.6(3)
W1 Cl1 Mo2 C16 -89.10(18)
W1 Cl1 Mo2 C15 -106.19(16)
W1 Cl1 Mo2 Mo1 54.61(3)
C25 Mo1 Mo2 B3 162.0(3)
B2 Mo1 Mo2 B3 -63.7(4)
B1 Mo1 Mo2 B3 -128.1(4)
C5 Mo1 Mo2 B3 -123.3(4)
C6 Mo1 Mo2 B3 176.3(8)
C4 Mo1 Mo2 B3 -78.6(3)
C3 Mo1 Mo2 B3 -33.8(3)
C2 Mo1 Mo2 B3 13.5(5)
C24 Mo1 Mo2 B3 88.8(3)
W1 Mo1 Mo2 B3 62.4(2)
C25 Mo1 Mo2 B2 -134.3(3)
B1 Mo1 Mo2 B2 -64.3(4)
C5 Mo1 Mo2 B2 -59.6(4)
B3 Mo1 Mo2 B2 63.7(4)
C6 Mo1 Mo2 B2 -119.9(8)
C4 Mo1 Mo2 B2 -14.8(4)
C3 Mo1 Mo2 B2 29.9(4)
C2 Mo1 Mo2 B2 77.3(5)
C24 Mo1 Mo2 B2 152.6(3)
W1 Mo1 Mo2 B2 126.2(3)
C25 Mo1 Mo2 B1 -69.9(4)
B2 Mo1 Mo2 B1 64.3(4)
C5 Mo1 Mo2 B1 4.8(4)
B3 Mo1 Mo2 B1 128.1(4)
C6 Mo1 Mo2 B1 -55.6(9)
C4 Mo1 Mo2 B1 49.5(4)
C3 Mo1 Mo2 B1 94.3(4)
C2 Mo1 Mo2 B1 141.6(5)
C24 Mo1 Mo2 B1 -143.1(3)
W1 Mo1 Mo2 B1 -169.5(3)
C25 Mo1 Mo2 C14 -29.4(6)
B2 Mo1 Mo2 C14 104.9(6)
B1 Mo1 Mo2 C14 40.6(6)
C5 Mo1 Mo2 C14 45.4(6)
B3 Mo1 Mo2 C14 168.7(6)
C6 Mo1 Mo2 C14 -15.0(10)
C4 Mo1 Mo2 C14 90.1(6)
C3 Mo1 Mo2 C14 134.8(6)
C2 Mo1 Mo2 C14 -177.8(7)
C24 Mo1 Mo2 C14 -102.5(6)
W1 Mo1 Mo2 C14 -128.9(5)
C25 Mo1 Mo2 C13 -87.7(3)
B2 Mo1 Mo2 C13 46.6(4)
B1 Mo1 Mo2 C13 -17.8(4)
C5 Mo1 Mo2 C13 -13.0(4)
B3 Mo1 Mo2 C13 110.3(3)
C6 Mo1 Mo2 C13 -73.4(8)
C4 Mo1 Mo2 C13 31.7(3)
C3 Mo1 Mo2 C13 76.5(3)
C2 Mo1 Mo2 C13 123.8(5)
C24 Mo1 Mo2 C13 -160.8(3)
W1 Mo1 Mo2 C13 172.8(2)
C25 Mo1 Mo2 C12 -133.7(3)
B2 Mo1 Mo2 C12 0.6(3)
B1 Mo1 Mo2 C12 -63.8(4)
C5 Mo1 Mo2 C12 -59.0(4)
B3 Mo1 Mo2 C12 64.3(3)
C6 Mo1 Mo2 C12 -119.4(8)
C4 Mo1 Mo2 C12 -14.3(3)
C3 Mo1 Mo2 C12 30.5(3)
C2 Mo1 Mo2 C12 77.9(4)
C24 Mo1 Mo2 C12 153.2(2)
W1 Mo1 Mo2 C12 126.8(2)
C25 Mo1 Mo2 C16 -179.3(3)
B2 Mo1 Mo2 C16 -45.0(4)
B1 Mo1 Mo2 C16 -109.4(4)
C5 Mo1 Mo2 C16 -104.6(4)
B3 Mo1 Mo2 C16 18.7(3)
C6 Mo1 Mo2 C16 -165.0(8)
C4 Mo1 Mo2 C16 -59.9(3)
C3 Mo1 Mo2 C16 -15.1(3)
C2 Mo1 Mo2 C16 32.2(5)
C24 Mo1 Mo2 C16 107.5(3)
W1 Mo1 Mo2 C16 81.1(2)
C25 Mo1 Mo2 C15 127.9(5)
B2 Mo1 Mo2 C15 -97.8(5)
B1 Mo1 Mo2 C15 -162.1(5)
C5 Mo1 Mo2 C15 -157.3(5)
B3 Mo1 Mo2 C15 -34.0(5)
C6 Mo1 Mo2 C15 142.3(9)
C4 Mo1 Mo2 C15 -112.6(5)
C3 Mo1 Mo2 C15 -67.8(5)
C2 Mo1 Mo2 C15 -20.5(6)
C24 Mo1 Mo2 C15 54.8(4)
W1 Mo1 Mo2 C15 28.4(4)
C25 Mo1 Mo2 Cl1 49.8(2)
B2 Mo1 Mo2 Cl1 -175.9(3)
B1 Mo1 Mo2 Cl1 119.8(3)
C5 Mo1 Mo2 Cl1 124.6(3)
B3 Mo1 Mo2 Cl1 -112.2(2)
C6 Mo1 Mo2 Cl1 64.2(8)
C4 Mo1 Mo2 Cl1 169.3(2)
C3 Mo1 Mo2 Cl1 -146.0(2)
C2 Mo1 Mo2 Cl1 -98.6(4)
C24 Mo1 Mo2 Cl1 -23.32(15)
W1 Mo1 Mo2 Cl1 -49.71(4)
C25 Mo1 Mo2 W1 99.53(19)
B2 Mo1 Mo2 W1 -126.2(3)
B1 Mo1 Mo2 W1 169.5(3)
C5 Mo1 Mo2 W1 174.3(3)
B3 Mo1 Mo2 W1 -62.4(2)
C6 Mo1 Mo2 W1 113.9(8)
C4 Mo1 Mo2 W1 -141.0(2)
C3 Mo1 Mo2 W1 -96.3(2)
C2 Mo1 Mo2 W1 -48.9(4)
C24 Mo1 Mo2 W1 26.39(15)
O4 C23 W1 C21 1(17)
O4 C23 W1 C22 -81(17)
O4 C23 W1 C24 -160(17)
O4 C23 W1 B3 93(17)
O4 C23 W1 Cl1 121(16)
O4 C23 W1 Mo2 90(17)
O4 C23 W1 Mo1 142(17)
O2 C21 W1 C23 -32(6)
O2 C21 W1 C22 60(6)
O2 C21 W1 C24 39(6)
O2 C21 W1 B3 -110(6)
O2 C21 W1 Cl1 151(6)
O2 C21 W1 Mo2 -156(6)
O2 C21 W1 Mo1 -113(5)
O3 C22 W1 C23 -119(33)
O3 C22 W1 C21 158(33)
O3 C22 W1 C24 -29(33)
O3 C22 W1 B3 -148(32)
O3 C22 W1 Cl1 60(33)
O3 C22 W1 Mo2 74(33)
O3 C22 W1 Mo1 -28(33)
O5 C24 W1 C23 83.9(16)
Mo1 C24 W1 C23 -89.7(2)
O5 C24 W1 C21 14(2)
Mo1 C24 W1 C21 -159.5(8)
O5 C24 W1 C22 -7.0(16)
Mo1 C24 W1 C22 179.4(3)
O5 C24 W1 B3 161.4(16)
Mo1 C24 W1 B3 -12.2(2)
O5 C24 W1 Cl1 -100.0(16)
Mo1 C24 W1 Cl1 86.47(12)
O5 C24 W1 Mo2 -149.6(15)
Mo1 C24 W1 Mo2 36.80(15)
O5 C24 W1 Mo1 173.6(17)
B2 B3 W1 C23 135.5(6)
Mo2 B3 W1 C23 -176.4(3)
Mo1 B3 W1 C23 100.2(2)
B2 B3 W1 C21 -142.0(6)
Mo2 B3 W1 C21 -93.9(3)
Mo1 B3 W1 C21 -177.3(3)
B2 B3 W1 C22 165.1(11)
Mo2 B3 W1 C22 -146.8(12)
Mo1 B3 W1 C22 129.8(12)
B2 B3 W1 C24 48.9(6)
Mo2 B3 W1 C24 97.0(2)
Mo1 B3 W1 C24 13.5(3)
B2 B3 W1 Cl1 -42.6(6)
Mo2 B3 W1 Cl1 5.51(19)
Mo1 B3 W1 Cl1 -77.93(15)
B2 B3 W1 Mo2 -48.1(5)
Mo1 B3 W1 Mo2 -83.4(2)
B2 B3 W1 Mo1 35.3(5)
Mo2 B3 W1 Mo1 83.4(2)
Mo2 Cl1 W1 C23 -33(3)
Mo2 Cl1 W1 C21 87.1(2)
Mo2 Cl1 W1 C22 169.0(2)
Mo2 Cl1 W1 C24 -111.77(19)
Mo2 Cl1 W1 B3 -5.10(18)
Mo2 Cl1 W1 Mo1 -53.71(3)
B3 Mo2 W1 C23 4.3(3)
B2 Mo2 W1 C23 30.5(3)
B1 Mo2 W1 C23 74.4(3)
C14 Mo2 W1 C23 -130.1(3)
C13 Mo2 W1 C23 -100.4(5)
C12 Mo2 W1 C23 -48.8(3)
C16 Mo2 W1 C23 -68.9(3)
C15 Mo2 W1 C23 -104.6(3)
Cl1 Mo2 W1 C23 177.4(2)
Mo1 Mo2 W1 C23 66.0(2)
B3 Mo2 W1 C21 87.9(3)
B2 Mo2 W1 C21 114.1(3)
B1 Mo2 W1 C21 158.0(4)
C14 Mo2 W1 C21 -46.6(3)
C13 Mo2 W1 C21 -16.8(5)
C12 Mo2 W1 C21 34.7(3)
C16 Mo2 W1 C21 14.7(3)
C15 Mo2 W1 C21 -21.0(3)
Cl1 Mo2 W1 C21 -99.0(3)
Mo1 Mo2 W1 C21 149.6(2)
B3 Mo2 W1 C22 168.3(5)
B2 Mo2 W1 C22 -165.5(5)
B1 Mo2 W1 C22 -121.6(5)
C14 Mo2 W1 C22 33.9(4)
C13 Mo2 W1 C22 63.7(6)
C12 Mo2 W1 C22 115.2(5)
C16 Mo2 W1 C22 95.1(4)
C15 Mo2 W1 C22 59.4(4)
Cl1 Mo2 W1 C22 -18.6(4)
Mo1 Mo2 W1 C22 -130.0(4)
B3 Mo2 W1 C24 -97.8(3)
B2 Mo2 W1 C24 -71.6(3)
B1 Mo2 W1 C24 -27.6(3)
C14 Mo2 W1 C24 127.8(3)
C13 Mo2 W1 C24 157.6(5)
C12 Mo2 W1 C24 -150.9(3)
C16 Mo2 W1 C24 -171.0(2)
C15 Mo2 W1 C24 153.3(2)
Cl1 Mo2 W1 C24 75.32(19)
Mo1 Mo2 W1 C24 -36.05(18)
B2 Mo2 W1 B3 26.2(3)
B1 Mo2 W1 B3 70.1(3)
C14 Mo2 W1 B3 -134.5(3)
C13 Mo2 W1 B3 -104.7(5)
C12 Mo2 W1 B3 -53.2(3)
C16 Mo2 W1 B3 -73.2(3)
C15 Mo2 W1 B3 -108.9(3)
Cl1 Mo2 W1 B3 173.1(2)
Mo1 Mo2 W1 B3 61.7(2)
B3 Mo2 W1 Cl1 -173.1(2)
B2 Mo2 W1 Cl1 -146.9(2)
B1 Mo2 W1 Cl1 -103.0(3)
C14 Mo2 W1 Cl1 52.47(19)
C13 Mo2 W1 Cl1 82.2(5)
C12 Mo2 W1 Cl1 133.8(2)
C16 Mo2 W1 Cl1 113.70(16)
C15 Mo2 W1 Cl1 78.00(16)
Mo1 Mo2 W1 Cl1 -111.37(5)
B3 Mo2 W1 Mo1 -61.7(2)
B2 Mo2 W1 Mo1 -35.5(2)
B1 Mo2 W1 Mo1 8.4(3)
C14 Mo2 W1 Mo1 163.85(18)
C13 Mo2 W1 Mo1 -166.4(5)
C12 Mo2 W1 Mo1 -114.9(2)
C16 Mo2 W1 Mo1 -134.92(16)
C15 Mo2 W1 Mo1 -170.62(15)
Cl1 Mo2 W1 Mo1 111.37(5)
C25 Mo1 W1 C23 152.5(3)
B2 Mo1 W1 C23 -94.8(3)
B1 Mo1 W1 C23 -139.3(3)
C5 Mo1 W1 C23 60.1(6)
B3 Mo1 W1 C23 -74.2(3)
C6 Mo1 W1 C23 63.4(3)
C4 Mo1 W1 C23 -21.8(4)
C3 Mo1 W1 C23 -3.8(3)
C2 Mo1 W1 C23 31.6(2)
C24 Mo1 W1 C23 90.5(3)
Mo2 Mo1 W1 C23 -131.27(19)
C25 Mo1 W1 C21 -129.1(4)
B2 Mo1 W1 C21 -16.4(4)
B1 Mo1 W1 C21 -60.9(4)
C5 Mo1 W1 C21 138.6(7)
B3 Mo1 W1 C21 4.2(4)
C6 Mo1 W1 C21 141.8(4)
C4 Mo1 W1 C21 56.7(5)
C3 Mo1 W1 C21 74.7(4)
C2 Mo1 W1 C21 110.0(4)
C24 Mo1 W1 C21 168.9(4)
Mo2 Mo1 W1 C21 -52.8(4)
C25 Mo1 W1 C22 61.2(4)
B2 Mo1 W1 C22 173.9(4)
B1 Mo1 W1 C22 129.4(4)
C5 Mo1 W1 C22 -31.1(7)
B3 Mo1 W1 C22 -165.5(4)
C6 Mo1 W1 C22 -27.9(4)
C4 Mo1 W1 C22 -113.0(5)
C3 Mo1 W1 C22 -95.0(4)
C2 Mo1 W1 C22 -59.7(4)
C24 Mo1 W1 C22 -0.8(4)
Mo2 Mo1 W1 C22 137.5(3)
C25 Mo1 W1 C24 62.0(3)
B2 Mo1 W1 C24 174.8(3)
B1 Mo1 W1 C24 130.2(3)
C5 Mo1 W1 C24 -30.3(6)
B3 Mo1 W1 C24 -164.7(3)
C6 Mo1 W1 C24 -27.1(3)
C4 Mo1 W1 C24 -112.2(4)
C3 Mo1 W1 C24 -94.2(3)
C2 Mo1 W1 C24 -58.9(3)
Mo2 Mo1 W1 C24 138.3(2)
C25 Mo1 W1 B3 -133.3(3)
B2 Mo1 W1 B3 -20.5(3)
B1 Mo1 W1 B3 -65.1(3)
C5 Mo1 W1 B3 134.4(6)
C6 Mo1 W1 B3 137.6(3)
C4 Mo1 W1 B3 52.5(4)
C3 Mo1 W1 B3 70.5(3)
C2 Mo1 W1 B3 105.8(3)
C24 Mo1 W1 B3 164.7(3)
Mo2 Mo1 W1 B3 -57.0(2)
C25 Mo1 W1 Cl1 -28.95(18)
B2 Mo1 W1 Cl1 83.8(2)
B1 Mo1 W1 Cl1 39.3(2)
C5 Mo1 W1 Cl1 -121.3(6)
B3 Mo1 W1 Cl1 104.4(2)
C6 Mo1 W1 Cl1 -118.0(2)
C4 Mo1 W1 Cl1 156.8(3)
C3 Mo1 W1 Cl1 174.83(17)
C2 Mo1 W1 Cl1 -149.85(16)
C24 Mo1 W1 Cl1 -91.0(2)
Mo2 Mo1 W1 Cl1 47.32(4)
C25 Mo1 W1 Mo2 -76.27(18)
B2 Mo1 W1 Mo2 36.5(2)
B1 Mo1 W1 Mo2 -8.0(2)
C5 Mo1 W1 Mo2 -168.6(6)
B3 Mo1 W1 Mo2 57.0(2)
C6 Mo1 W1 Mo2 -165.3(2)
C4 Mo1 W1 Mo2 109.5(3)
C3 Mo1 W1 Mo2 127.52(17)
C2 Mo1 W1 Mo2 162.83(15)
C24 Mo1 W1 Mo2 -138.3(2)
